data_7050701
loop_
_publ_author_name
'Cariati, Elena'
'Galli, Simona'
'Macchi, Piero'
'Roberto, Dominique'
'Sironi, A.'
'Srdanov, Vojislav I.'
'Ugo, Renato'

_journal_name_full 'New Journal of Chemistry'
_journal_year 2002
_chemical_formula_sum 'C13 H11 N'
_chemical_formula_weight 181.23
_space_group_IT_number 14
_symmetry_cell_setting monoclinic
_symmetry_space_group_name_Hall '-P 2ybc'
_symmetry_space_group_name_H-M 'P 1 21/c 1'
_cell_angle_alpha 90.00
_cell_angle_beta 93.260(10)
_cell_angle_gamma 90.00
_cell_formula_units_Z 2
_cell_length_a 5.817(4)
_cell_length_b 7.528(5)
_cell_length_c 11.274(8)
_cell_measurement_temperature 163(2)
_cell_volume 492.9(6)
_diffrn_ambient_temperature 163(2)
_exptl_crystal_density_diffrn 1.221
_cod_depositor_comments
;
The following automatic conversions were performed:
'_symmetry_cell_setting' value 'Monoclinic' changed to 'monoclinic'
according to '/home/saulius/struct/CIF-dictionaries/cif_core.dic'
dictionary named 'cif_core.dic' version 2.4.1 from 2010-06-29.

Automatic conversion script
Id: cif_fix_enum 1527 2010-12-29 10:47:43Z saulius 
;
_cod_original_sg_symbol_H-M 'P 21/c'
_cod_database_code 7050701

loop_
_symmetry_equiv_pos_as_xyz
'x, y, z'
'x, -y+1/2, z+1/2'
'-x, -y, -z'
'-x, y-1/2, -z-1/2'

loop_
_atom_site_label
_atom_site_type_symbol
_atom_site_fract_x
_atom_site_fract_y
_atom_site_fract_z
_atom_site_U_iso_or_equiv
_atom_site_adp_type
_atom_site_occupancy
_atom_site_symmetry_multiplicity
_atom_site_calc_flag
_atom_site_refinement_flags
_atom_site_disorder_assembly
_atom_site_disorder_group
C1 C 0.33450(14) -0.04094(10) -0.37092(7) 0.03612(19) Uani 0.50 1 d P . .
N1 N 0.33450(14) -0.04094(10) -0.37092(7) 0.03612(19) Uani 0.50 1 d P . .
C2 C 0.13239(16) 0.04170(11) -0.34753(7) 0.03441(19) Uani 1 1 d . . .
C3 C 0.04994(13) 0.04706(10) -0.23471(6) 0.02850(17) Uani 1 1 d . . .
C4 C 0.17428(11) -0.03439(8) -0.13941(6) 0.02424(15) Uani 1 1 d . . .
C5 C 0.38090(12) -0.11835(10) -0.16354(7) 0.02967(17) Uani 1 1 d . . .
C6 C 0.45612(14) -0.11975(11) -0.27842(8) 0.03446(19) Uani 1 1 d . . .
C7 C 0.09687(12) -0.03658(9) -0.01784(6) 0.02570(16) Uani 1 1 d . . .
H1 H 0.392(4) -0.040(3) -0.448(3) 0.054(7) Uiso 0.50 1 d P . .
H2 H 0.041(2) 0.1009(16) -0.4122(11) 0.046(3) Uiso 1 1 d . . .
H3 H -0.0919(19) 0.1111(15) -0.2222(9) 0.040(3) Uiso 1 1 d . . .
H5 H 0.4707(19) -0.1798(16) -0.0980(9) 0.040(3) Uiso 1 1 d . . .
H6 H 0.600(2) -0.1832(19) -0.2953(10) 0.049(3) Uiso 1 1 d . . .
H7 H 0.1984(19) -0.1004(16) 0.0397(10) 0.040(3) Uiso 1 1 d . . .

loop_
_atom_site_aniso_label
_atom_site_aniso_U_11
_atom_site_aniso_U_22
_atom_site_aniso_U_33
_atom_site_aniso_U_23
_atom_site_aniso_U_13
_atom_site_aniso_U_12
C1 0.0454(4) 0.0320(3) 0.0321(3) -0.0041(3) 0.0122(3) -0.0036(3)
N1 0.0454(4) 0.0320(3) 0.0321(3) -0.0041(3) 0.0122(3) -0.0036(3)
C2 0.0457(4) 0.0315(4) 0.0261(3) 0.0005(3) 0.0028(3) 0.0013(3)
C3 0.0307(3) 0.0280(3) 0.0267(3) 0.0001(2) 0.0014(2) 0.0033(3)
C4 0.0249(3) 0.0217(3) 0.0261(3) -0.0013(2) 0.0010(2) -0.0014(2)
C5 0.0269(3) 0.0290(3) 0.0331(4) -0.0021(3) 0.0016(3) 0.0014(3)
C6 0.0313(4) 0.0321(4) 0.0410(4) -0.0059(3) 0.0108(3) -0.0014(3)
C7 0.0269(3) 0.0253(3) 0.0248(3) 0.0009(2) -0.0003(2) 0.0016(2)

loop_
_geom_bond_atom_site_label_1
_geom_bond_atom_site_label_2
_geom_bond_distance
_geom_bond_site_symmetry_2
_geom_bond_publ_flag
C1 C6 1.3624(14) . ?
C1 C2 1.3689(14) . ?
C2 C3 1.3852(13) . ?
C3 C4 1.4018(12) . ?
C4 C5 1.3983(12) . ?
C4 C7 1.4669(13) . ?
C5 C6 1.3905(14) . ?
C7 C7 1.3367(15) 3 ?
